data_4327536
loop_
_publ_author_name
'Miao Du'
'Xian-He Bu'
'Ya-Mei Guo'
'He Liu'
'Stuart R. Batten'
'Joan Ribas'
'Thomas C. W. Mak'

_publ_contact_author
; Xian-He Bu
  Department of Chemistry, Nankai University, Tianjin 300071,China
;
_publ_contact_author_email buxh@nankai.edu.cn
_publ_section_title
;
 First CuII Diamondoid Net with 2-Fold Interpenetrating Frameworks. The
 Role of Anions in the Construction of the Supramolecular Arrays
;
_journal_name_full 'Inorganic Chemistry'
_journal_page_first 4904
_journal_page_last 4908
_journal_paper_doi 10.1021/ic025559+
_journal_volume 41
_journal_year 2002
_chemical_formula_sum 'C29 H32 Cu N8 O10'
_chemical_formula_weight 716.17
_chemical_name_systematic
; 
 ? 
;
_space_group_IT_number 2
_symmetry_cell_setting triclinic
_symmetry_space_group_name_Hall '-P 1'
_symmetry_space_group_name_H-M 'P -1'
_atom_sites_solution_hydrogens geom
_atom_sites_solution_primary direct
_atom_sites_solution_secondary difmap
_audit_creation_method SHELXL-97
_cell_angle_alpha 75.225(7)
_cell_angle_beta 79.945(6)
_cell_angle_gamma 77.540(5)
_cell_formula_units_Z 2
_cell_length_a 7.847(2)
_cell_length_b 13.189(4)
_cell_length_c 15.948(5)
_cell_measurement_temperature 293(2)
_cell_volume 1545.8(8)
_computing_structure_refinement 'SHELXL-97 (Sheldrick, 1997)'
_computing_structure_solution 'SHELXS-97 (Sheldrick, 1990)'
_diffrn_ambient_temperature 293(2)
_diffrn_measured_fraction_theta_full 0.933
_diffrn_measured_fraction_theta_max 0.933
_diffrn_radiation_monochromator graphite
_diffrn_radiation_source 'fine-focus sealed tube'
_diffrn_radiation_type MoK\a
_diffrn_radiation_wavelength 0.71073
_diffrn_reflns_av_R_equivalents 0.0393
_diffrn_reflns_av_sigmaI/netI 0.0689
_diffrn_reflns_limit_h_max 9
_diffrn_reflns_limit_h_min -8
_diffrn_reflns_limit_k_max 15
_diffrn_reflns_limit_k_min -9
_diffrn_reflns_limit_l_max 18
_diffrn_reflns_limit_l_min -14
_diffrn_reflns_number 6058
_diffrn_reflns_theta_full 25.03
_diffrn_reflns_theta_max 25.03
_diffrn_reflns_theta_min 2.66
_exptl_absorpt_coefficient_mu 0.778
_exptl_absorpt_correction_T_max 0.8599
_exptl_absorpt_correction_T_min 0.8001
_exptl_absorpt_correction_type multi-scan
_exptl_absorpt_process_details SADABS
_exptl_crystal_colour Blue
_exptl_crystal_density_diffrn 1.539
_exptl_crystal_description Block
_exptl_crystal_F_000 742
_exptl_crystal_size_max 0.30
_exptl_crystal_size_mid 0.25
_exptl_crystal_size_min 0.20
_refine_diff_density_max 0.616
_refine_diff_density_min -0.944
_refine_diff_density_rms 0.072
_refine_ls_extinction_method none
_refine_ls_goodness_of_fit_ref 1.056
_refine_ls_hydrogen_treatment mixed
_refine_ls_matrix_type full
_refine_ls_number_parameters 433
_refine_ls_number_reflns 5108
_refine_ls_number_restraints 0
_refine_ls_restrained_S_all 1.056
_refine_ls_R_factor_all 0.1000
_refine_ls_R_factor_gt 0.0582
_refine_ls_shift/su_max 0.000
_refine_ls_shift/su_mean 0.000
_refine_ls_structure_factor_coef Fsqd
_refine_ls_weighting_details 'calc w=1/[\s^2^(Fo^2^)+(0.0680P)^2^+0.0000P] where P=(Fo^2^+2Fc^2^)/3'
_refine_ls_weighting_scheme calc
_refine_ls_wR_factor_gt 0.1237
_refine_ls_wR_factor_ref 0.1413
_reflns_number_gt 3322
_reflns_number_total 5108
_reflns_threshold_expression >2sigma(I)
_cod_data_source_file ic0255592B_s1_2.cif
_cod_data_source_block 2
_cod_database_code 4327536

loop_
_symmetry_equiv_pos_as_xyz
'x, y, z'
'-x, -y, -z'

loop_
_atom_site_label
_atom_site_type_symbol
_atom_site_fract_x
_atom_site_fract_y
_atom_site_fract_z
_atom_site_U_iso_or_equiv
_atom_site_adp_type
_atom_site_occupancy
_atom_site_symmetry_multiplicity
_atom_site_calc_flag
_atom_site_refinement_flags
Cu1 Cu 0.38791(6) 0.28833(4) 0.11543(3) 0.0405(2) Uani 1 1 d .
O1 O 0.2054(4) 0.2865(2) -0.29991(17) 0.0434(7) Uani 1 1 d .
O2 O 0.6289(4) 0.2739(2) 0.52352(18) 0.0438(7) Uani 1 1 d .
O3 O 0.6885(5) 0.1896(3) 0.0625(3) 0.0740(10) Uani 1 1 d .
O4 O 0.5955(4) 0.3563(2) 0.07072(19) 0.0490(7) Uani 1 1 d .
O5 O 0.2194(4) 0.1911(2) 0.15701(19) 0.0458(7) Uani 1 1 d .
O6 O 0.0009(5) 0.2955(3) 0.2210(2) 0.0691(10) Uani 1 1 d .
O7 O 0.1972(4) 0.4411(3) 0.1367(2) 0.0598(9) Uani 1 1 d .
C18 C 0.5977(5) 0.1937(4) 0.4924(3) 0.0421(10) Uani 1 1 d .
N1 N 0.3376(4) 0.3144(3) -0.0102(2) 0.0439(9) Uani 1 1 d .
N2 N 0.2294(5) 0.4558(3) -0.3305(3) 0.0554(10) Uani 1 1 d .
N3 N 0.1940(5) 0.4307(3) -0.4056(2) 0.0556(10) Uani 1 1 d .
N4 N 0.0421(6) 0.1520(4) -0.5391(3) 0.0686(12) Uani 1 1 d .
N5 N 0.4606(4) 0.2515(3) 0.2387(2) 0.0446(9) Uani 1 1 d .
N6 N 0.6070(5) 0.1050(3) 0.5496(3) 0.0606(11) Uani 1 1 d .
N7 N 0.6439(6) 0.1262(3) 0.6265(3) 0.0632(11) Uani 1 1 d .
N8 N 0.7733(6) 0.3990(4) 0.7727(3) 0.0643(11) Uani 1 1 d .
C1 C 0.3353(6) 0.2321(4) -0.0449(3) 0.0476(11) Uani 1 1 d .
H1A H 0.3555 0.1631 -0.0108 0.057 Uiso 1 1 calc R
C2 C 0.3036(6) 0.2478(4) -0.1300(3) 0.0470(11) Uani 1 1 d .
H2A H 0.3060 0.1896 -0.1534 0.056 Uiso 1 1 calc R
C3 C 0.2685(5) 0.3492(3) -0.1801(3) 0.0396(10) Uani 1 1 d .
C4 C 0.2684(5) 0.4334(4) -0.1440(3) 0.0449(10) Uani 1 1 d .
H4A H 0.2448 0.5032 -0.1763 0.054 Uiso 1 1 calc R
C5 C 0.3041(6) 0.4124(4) -0.0588(3) 0.0459(11) Uani 1 1 d .
H5A H 0.3048 0.4695 -0.0345 0.055 Uiso 1 1 calc R
C6 C 0.2328(5) 0.3691(4) -0.2708(3) 0.0425(10) Uani 1 1 d .
C7 C 0.1809(5) 0.3311(4) -0.3844(3) 0.0439(10) Uani 1 1 d .
C8 C 0.1367(5) 0.2672(4) -0.4366(3) 0.0440(10) Uani 1 1 d .
C9 C 0.1439(6) 0.1598(4) -0.4088(3) 0.0511(11) Uani 1 1 d .
H9A H 0.1799 0.1239 -0.3548 0.061 Uiso 1 1 calc R
C10 C 0.0968(7) 0.1049(5) -0.4623(4) 0.0663(14) Uani 1 1 d .
H10A H 0.1041 0.0315 -0.4433 0.080 Uiso 1 1 calc R
C11 C 0.0350(6) 0.2563(5) -0.5656(3) 0.0606(13) Uani 1 1 d .
H11A H -0.0021 0.2898 -0.6199 0.073 Uiso 1 1 calc R
C12 C 0.0794(6) 0.3188(4) -0.5176(3) 0.0531(12) Uani 1 1 d .
H12A H 0.0713 0.3921 -0.5385 0.064 Uiso 1 1 calc R
C13 C 0.4529(6) 0.1595(4) 0.2943(3) 0.0483(11) Uani 1 1 d .
H13A H 0.4147 0.1072 0.2764 0.058 Uiso 1 1 calc R
C14 C 0.4985(6) 0.1361(4) 0.3780(3) 0.0495(11) Uani 1 1 d .
H14A H 0.4902 0.0701 0.4156 0.059 Uiso 1 1 calc R
C15 C 0.5568(5) 0.2138(3) 0.4042(3) 0.0420(10) Uani 1 1 d .
C16 C 0.5702(6) 0.3099(4) 0.3445(3) 0.0488(11) Uani 1 1 d .
H16A H 0.6109 0.3630 0.3598 0.059 Uiso 1 1 calc R
C17 C 0.5234(6) 0.3254(4) 0.2640(3) 0.0460(11) Uani 1 1 d .
H17A H 0.5348 0.3895 0.2242 0.055 Uiso 1 1 calc R
C19 C 0.6572(5) 0.2241(4) 0.6076(3) 0.0433(10) Uani 1 1 d .
C20 C 0.6970(5) 0.2874(4) 0.6633(3) 0.0420(10) Uani 1 1 d .
C21 C 0.7201(7) 0.2376(4) 0.7481(3) 0.0587(13) Uani 1 1 d .
H20A H 0.7109 0.1663 0.7700 0.070 Uiso 1 1 calc R
C22 C 0.7577(8) 0.2978(5) 0.8002(3) 0.0681(15) Uani 1 1 d .
H21A H 0.7728 0.2648 0.8580 0.082 Uiso 1 1 calc R
C23 C 0.7516(7) 0.4441(4) 0.6906(4) 0.0587(13) Uani 1 1 d .
H22A H 0.7619 0.5154 0.6700 0.070 Uiso 1 1 calc R
C24 C 0.7144(6) 0.3914(4) 0.6334(3) 0.0509(11) Uani 1 1 d .
H23A H 0.7015 0.4262 0.5757 0.061 Uiso 1 1 calc R
C25 C 0.0720(6) 0.2084(4) 0.2048(3) 0.0502(12) Uani 1 1 d .
C26 C -0.0146(8) 0.1131(5) 0.2416(4) 0.0804(17) Uani 1 1 d .
H25A H -0.1238 0.1331 0.2763 0.121 Uiso 1 1 calc R
H25B H 0.0613 0.0587 0.2774 0.121 Uiso 1 1 calc R
H25C H -0.0368 0.0865 0.1946 0.121 Uiso 1 1 calc R
C27 C 0.7161(6) 0.2820(4) 0.0498(3) 0.0501(11) Uani 1 1 d .
C28 C 0.8918(6) 0.3113(5) 0.0133(3) 0.0726(16) Uani 1 1 d .
H27A H 0.9727 0.2497 0.0006 0.109 Uiso 1 1 calc R
H27B H 0.9345 0.3372 0.0553 0.109 Uiso 1 1 calc R
H27C H 0.8813 0.3659 -0.0394 0.109 Uiso 1 1 calc R
O9 O 0.704(4) 0.9734(11) 0.1834(17) 0.308(17) Uani 1 1 d .
O10 O 0.3763(13) 0.9924(5) 0.1202(5) 0.088(3) Uani 1 1 d .
O11 O 0.862(2) 0.0603(12) 0.9536(11) 0.161(5) Uani 1 1 d .
C29 C 0.791(4) -0.0025(13) 1.0393(15) 0.167(10) Uani 1 1 d .

loop_
_atom_site_aniso_label
_atom_site_aniso_U_11
_atom_site_aniso_U_22
_atom_site_aniso_U_33
_atom_site_aniso_U_23
_atom_site_aniso_U_13
_atom_site_aniso_U_12
Cu1 0.0339(3) 0.0538(4) 0.0427(3) -0.0146(2) -0.0112(2) -0.0174(2)
O1 0.0487(17) 0.0475(18) 0.0383(16) -0.0093(13) -0.0107(13) -0.0141(14)
O2 0.0444(16) 0.0483(18) 0.0450(17) -0.0137(14) -0.0110(13) -0.0141(13)
O3 0.060(2) 0.064(2) 0.108(3) -0.036(2) -0.018(2) -0.0079(18)
O4 0.0399(16) 0.060(2) 0.0544(18) -0.0131(16) -0.0105(14) -0.0204(15)
O5 0.0421(17) 0.060(2) 0.0465(17) -0.0164(15) -0.0088(14) -0.0248(14)
O6 0.063(2) 0.082(3) 0.070(2) -0.029(2) 0.0007(18) -0.024(2)
O7 0.062(2) 0.058(2) 0.066(2) -0.0274(17) -0.0168(17) -0.0031(16)
C18 0.039(2) 0.050(3) 0.042(2) -0.008(2) -0.0073(19) -0.019(2)
N1 0.0353(18) 0.055(2) 0.049(2) -0.0152(19) -0.0077(16) -0.0178(16)
N2 0.070(3) 0.057(3) 0.048(2) -0.007(2) -0.0192(19) -0.026(2)
N3 0.068(3) 0.058(3) 0.046(2) -0.0056(19) -0.0174(19) -0.022(2)
N4 0.068(3) 0.092(4) 0.060(3) -0.031(3) -0.013(2) -0.023(2)
N5 0.0398(19) 0.045(2) 0.057(2) -0.0127(19) -0.0144(17) -0.0180(16)
N6 0.070(3) 0.066(3) 0.060(3) -0.017(2) -0.027(2) -0.026(2)
N7 0.094(3) 0.058(3) 0.048(2) -0.007(2) -0.023(2) -0.033(2)
N8 0.067(3) 0.083(3) 0.061(3) -0.037(2) -0.005(2) -0.031(2)
C1 0.049(3) 0.046(3) 0.053(3) -0.014(2) -0.014(2) -0.011(2)
C2 0.054(3) 0.049(3) 0.044(3) -0.017(2) -0.015(2) -0.009(2)
C3 0.027(2) 0.052(3) 0.044(2) -0.015(2) -0.0064(18) -0.0109(18)
C4 0.046(2) 0.047(3) 0.047(3) -0.004(2) -0.012(2) -0.021(2)
C5 0.046(2) 0.045(3) 0.056(3) -0.016(2) -0.011(2) -0.019(2)
C6 0.037(2) 0.049(3) 0.046(3) -0.011(2) -0.0088(19) -0.0139(19)
C7 0.041(2) 0.055(3) 0.036(2) -0.007(2) -0.0114(18) -0.007(2)
C8 0.036(2) 0.059(3) 0.041(2) -0.019(2) -0.0033(19) -0.010(2)
C9 0.057(3) 0.051(3) 0.049(3) -0.014(2) -0.015(2) -0.009(2)
C10 0.081(4) 0.064(3) 0.065(4) -0.025(3) -0.013(3) -0.023(3)
C11 0.054(3) 0.089(4) 0.044(3) -0.019(3) -0.010(2) -0.017(3)
C12 0.054(3) 0.064(3) 0.043(3) -0.006(2) -0.013(2) -0.017(2)
C13 0.047(2) 0.047(3) 0.060(3) -0.012(2) -0.017(2) -0.020(2)
C14 0.051(3) 0.054(3) 0.051(3) -0.008(2) -0.017(2) -0.020(2)
C15 0.033(2) 0.047(3) 0.052(3) -0.012(2) -0.0142(19) -0.0122(19)
C16 0.054(3) 0.058(3) 0.048(3) -0.017(2) -0.017(2) -0.025(2)
C17 0.052(3) 0.046(3) 0.047(3) -0.008(2) -0.010(2) -0.022(2)
C19 0.043(2) 0.054(3) 0.038(2) -0.013(2) -0.0039(19) -0.016(2)
C20 0.035(2) 0.052(3) 0.041(2) -0.013(2) -0.0060(18) -0.0066(19)
C21 0.067(3) 0.067(3) 0.052(3) -0.019(3) -0.009(2) -0.024(3)
C22 0.084(4) 0.086(4) 0.048(3) -0.026(3) -0.019(3) -0.024(3)
C23 0.064(3) 0.054(3) 0.064(3) -0.025(3) 0.002(3) -0.018(2)
C24 0.050(3) 0.059(3) 0.050(3) -0.019(2) -0.004(2) -0.016(2)
C25 0.049(3) 0.071(4) 0.037(2) -0.004(2) -0.015(2) -0.029(2)
C26 0.068(4) 0.094(5) 0.078(4) 0.002(3) -0.001(3) -0.045(3)
C27 0.042(3) 0.069(4) 0.045(3) -0.016(2) -0.017(2) -0.009(2)
C28 0.035(2) 0.124(5) 0.058(3) -0.016(3) -0.012(2) -0.015(3)
O9 0.53(4) 0.078(9) 0.39(3) -0.028(13) -0.30(3) -0.048(15)
O10 0.161(8) 0.028(4) 0.062(5) 0.003(3) 0.005(5) -0.019(4)
O11 0.175(12) 0.153(12) 0.175(13) -0.104(11) -0.045(10) 0.024(10)
C29 0.31(3) 0.080(12) 0.140(17) -0.027(11) -0.050(19) -0.079(16)

loop_
_atom_type_symbol
_atom_type_description
_atom_type_scat_dispersion_real
_atom_type_scat_dispersion_imag
_atom_type_scat_source
C C 0.0033 0.0016 'International Tables Vol C Tables 4.2.6.8 and 6.1.1.4'
H H 0.0000 0.0000 'International Tables Vol C Tables 4.2.6.8 and 6.1.1.4'
O O 0.0106 0.0060 'International Tables Vol C Tables 4.2.6.8 and 6.1.1.4'
Cu Cu 0.3201 1.2651 'International Tables Vol C Tables 4.2.6.8 and 6.1.1.4'
N N 0.0061 0.0033 'International Tables Vol C Tables 4.2.6.8 and 6.1.1.4'

loop_
_geom_angle_atom_site_label_1
_geom_angle_atom_site_label_2
_geom_angle_atom_site_label_3
_geom_angle
O5 Cu1 O4 166.94(13)
O5 Cu1 N1 91.50(12)
O4 Cu1 N1 88.64(13)
O5 Cu1 N5 89.42(12)
O4 Cu1 N5 89.18(13)
N1 Cu1 N5 174.26(14)
O5 Cu1 O7 97.20(13)
O4 Cu1 O7 95.85(13)
N1 Cu1 O7 92.19(13)
N5 Cu1 O7 93.32(13)
C7 O1 C6 103.1(3)
C18 O2 C19 102.3(3)
C27 O4 Cu1 104.5(3)
C25 O5 Cu1 126.1(3)
N6 C18 O2 112.6(4)
N6 C18 C15 127.1(4)
O2 C18 C15 120.3(4)
C5 N1 C1 118.7(4)
C5 N1 Cu1 120.9(3)
C1 N1 Cu1 120.4(3)
C6 N2 N3 105.5(4)
C7 N3 N2 106.7(3)
C10 N4 C11 117.5(4)
C13 N5 C17 117.8(4)
C13 N5 Cu1 123.9(3)
C17 N5 Cu1 118.3(3)
C18 N6 N7 106.1(4)
C19 N7 N6 106.0(4)
C23 N8 C22 116.9(4)
N1 C1 C2 121.4(4)
C3 C2 C1 119.8(4)
C2 C3 C4 118.6(4)
C2 C3 C6 121.4(4)
C4 C3 C6 120.0(4)
C3 C4 C5 118.8(4)
N1 C5 C4 122.6(4)
N2 C6 O1 112.8(4)
N2 C6 C3 128.7(4)
O1 C6 C3 118.4(4)
N3 C7 O1 111.8(4)
N3 C7 C8 129.0(4)
O1 C7 C8 119.1(4)
C9 C8 C12 118.8(4)
C9 C8 C7 122.8(4)
C12 C8 C7 118.4(4)
C8 C9 C10 119.1(5)
N4 C10 C9 123.1(5)
N4 C11 C12 124.1(5)
C11 C12 C8 117.3(5)
N5 C13 C14 123.6(4)
C13 C14 C15 118.1(4)
C14 C15 C16 118.4(4)
C14 C15 C18 119.4(4)
C16 C15 C18 122.2(4)
C17 C16 C15 119.4(4)
C16 C17 N5 122.8(4)
N7 C19 O2 112.9(4)
N7 C19 C20 128.9(4)
O2 C19 C20 118.1(4)
C24 C20 C21 119.5(4)
C24 C20 C19 122.8(4)
C21 C20 C19 117.7(4)
C20 C21 C22 117.4(5)
N8 C22 C21 124.0(5)
N8 C23 C24 123.7(5)
C20 C24 C23 118.6(5)
O6 C25 O5 124.9(4)
O6 C25 C26 120.2(5)
O5 C25 C26 114.9(5)
O3 C27 O4 121.1(4)
O3 C27 C28 122.5(5)
O4 C27 C28 116.3(5)

loop_
_geom_bond_atom_site_label_1
_geom_bond_atom_site_label_2
_geom_bond_distance
Cu1 O5 1.956(3)
Cu1 O4 1.966(3)
Cu1 N1 2.038(4)
Cu1 N5 2.052(4)
Cu1 O7 2.299(3)
O1 C7 1.355(5)
O1 C6 1.357(5)
O2 C18 1.358(5)
O2 C19 1.368(5)
O3 C27 1.243(6)
O4 C27 1.275(6)
O5 C25 1.280(6)
O6 C25 1.234(6)
C18 N6 1.284(6)
C18 C15 1.444(6)
N1 C5 1.325(6)
N1 C1 1.342(5)
N2 C6 1.287(5)
N2 N3 1.407(5)
N3 C7 1.292(6)
N4 C10 1.322(7)
N4 C11 1.324(7)
N5 C13 1.314(5)
N5 C17 1.354(5)
N6 N7 1.415(5)
N7 C19 1.272(6)
N8 C23 1.317(7)
N8 C22 1.320(7)
C1 C2 1.378(6)
C2 C3 1.370(6)
C3 C4 1.375(6)
C3 C6 1.468(6)
C4 C5 1.382(6)
C7 C8 1.452(6)
C8 C9 1.363(6)
C8 C12 1.399(6)
C9 C10 1.389(6)
C11 C12 1.388(7)
C13 C14 1.382(6)
C14 C15 1.387(6)
C15 C16 1.389(6)
C16 C17 1.350(6)
C19 C20 1.474(6)
C20 C24 1.360(6)
C20 C21 1.369(6)
C21 C22 1.391(7)
C23 C24 1.380(6)
C25 C26 1.496(7)
C27 C28 1.491(7)
O11 C29 1.49(2)
